data_7115741
loop_
_publ_author_name
'Virginie Bereau'
'Carine Duhayon'
'Jean-Pascal Sutter'

_publ_section_title
;
 Supramolecular control over recognition and efficient detection of picric
 acid
;
_journal_name_full Chem.Commun.
_journal_page_first 12061
_journal_paper_doi 10.1039/C4cc05888G
_journal_volume 50
_journal_year 2014
_chemical_formula_moiety 'C66 H54 Al2 N4 O16, 2(C6 H2 N3 O7)'
_chemical_formula_sum 'C78 H58 Al2 N10 O30'
_chemical_formula_weight 1669.33
_space_group_IT_number 2
_symmetry_cell_setting triclinic
_symmetry_space_group_name_Hall '-P 1'
_symmetry_space_group_name_H-M 'P -1'
_atom_sites_solution_hydrogens difmap
_atom_sites_solution_primary other
_cell_angle_alpha 96.757(2)
_cell_angle_beta 96.333(2)
_cell_angle_gamma 108.853(4)
_cell_formula_units_Z 2
_cell_length_a 11.8132(5)
_cell_length_b 15.0997(7)
_cell_length_c 25.2353(5)
_cell_measurement_reflns_used 14198
_cell_measurement_temperature 100
_cell_measurement_theta_max 81
_cell_measurement_theta_min 3
_cell_volume 4177.3(3)
_computing_cell_refinement 'CrysAlis, (Oxford Diffraction, 2002)'
_computing_data_collection 'SuperNova, (Oxford Diffraction, 2010)'
_computing_data_reduction 'CrysAlis, (Oxford Diffraction, 2002)'
_computing_molecular_graphics 'CAMERON (Watkin et al., 1996)'
_computing_publication_material 'CRYSTALS (Betteridge et al., 2003)'
_computing_structure_refinement 'CRYSTALS (Betteridge et al., 2003)'
_computing_structure_solution 'Superflip (Palatinus & Chapuis, 2007)'
_diffrn_ambient_temperature 100
_diffrn_measured_fraction_theta_full 0.995
_diffrn_measured_fraction_theta_max 0.933
_diffrn_measurement_device Area
_diffrn_measurement_device_type 'Oxford Diffraction SuperNova'
_diffrn_measurement_method '\f & \w scans'
_diffrn_radiation_monochromator graphite
_diffrn_radiation_type 'Cu K\a'
_diffrn_radiation_wavelength 1.54180
_diffrn_reflns_av_R_equivalents 0.111
_diffrn_reflns_limit_h_max 14
_diffrn_reflns_limit_h_min -14
_diffrn_reflns_limit_k_max 18
_diffrn_reflns_limit_k_min -19
_diffrn_reflns_limit_l_max 31
_diffrn_reflns_limit_l_min 0
_diffrn_reflns_number 117969
_diffrn_reflns_theta_full 43.353
_diffrn_reflns_theta_max 80.283
_diffrn_reflns_theta_min 3.134
_diffrn_standards_number 0
_exptl_absorpt_coefficient_mu 1.0697
_exptl_absorpt_correction_T_max 0.94
_exptl_absorpt_correction_T_min 0.68
_exptl_absorpt_correction_type gaussian
_exptl_absorpt_process_details
; 
 Gaussian Integration (Busing and Levy, 1957) 
;
_exptl_crystal_colour orange
_exptl_crystal_density_diffrn 1.327
_exptl_crystal_density_method 'not measured'
_exptl_crystal_description needle
_exptl_crystal_F_000 1716
_exptl_crystal_size_max 0.440
_exptl_crystal_size_mid 0.080
_exptl_crystal_size_min 0.060
_platon_squeeze_details
;
;
_refine_diff_density_max 1.17
_refine_diff_density_min -0.60
_refine_ls_extinction_method None
_refine_ls_goodness_of_fit_ref 1.0590
_refine_ls_hydrogen_treatment constr
_refine_ls_matrix_type full
_refine_ls_number_parameters 1081
_refine_ls_number_reflns 11116
_refine_ls_number_restraints 8
_refine_ls_R_factor_all 0.1177
_refine_ls_R_factor_gt 0.0804
_refine_ls_shift/su_max 0.0002962
_refine_ls_shift/su_mean 0.0000133
_refine_ls_structure_factor_coef F
_refine_ls_weighting_details
;
 Method, part 1, Chebychev polynomial, (Watkin, 1994, Prince, 1982) 
 [weight] = 1.0/[A~0~*T~0~(x)+A~1~*T~1~(x) ... +A~n-1~]*T~n-1~(x)] 
 where A~i~ are the Chebychev coefficients listed below and x= Fcalc/Fmax 
 Method = Robust Weighting (Prince, 1982) 
 W = [weight] * [1-(deltaF/6*sigmaF)^2^]^2^ 
 A~i~ are: 
 23.7 12.1 21.1 5.10 
;
_refine_ls_weighting_scheme calc
_refine_ls_wR_factor_all 0.1152
_refine_ls_wR_factor_gt 0.0881
_refine_ls_wR_factor_ref 0.0885
_reflns_limit_h_max 14
_reflns_limit_h_min -14
_reflns_limit_k_max 18
_reflns_limit_k_min -19
_reflns_limit_l_max 31
_reflns_limit_l_min 0
_reflns_number_gt 10890
_reflns_number_total 17074
_reflns_threshold_expression I>2.0\s(I)
_oxford_refine_ls_r_factor_ref 0.0817
_oxford_reflns_number_all 17001
_oxford_reflns_threshold_expression_ref I>1.9\s(I)
_cod_data_source_file c4cc05888g2.cif
_cod_data_source_block 1.PA
_cod_depositor_comments
;
The following automatic conversions were performed:

'_atom_sites_solution_primary' value 'Other' changed to 'other'
according to the built-in table from CIF Core dictionary named
'cif_core.dic' version 2.4.1 from 2010-06-29.

Automatic conversion script
Id: cif_fix_values 2827 2014-09-09 07:05:25Z andrius 
;
_cod_original_cell_volume 4177.2(3)
_cod_original_sg_symbol_H-M 'P -1 '
_cod_database_code 7115741

loop_
_symmetry_equiv_pos_as_xyz
x,y,z
-x,-y,-z

loop_
_atom_site_label
_atom_site_type_symbol
_atom_site_fract_x
_atom_site_fract_y
_atom_site_fract_z
_atom_site_U_iso_or_equiv
_atom_site_occupancy
_atom_site_adp_type
_atom_site_refinement_flags_posn
Al1 Al -0.02698(9) 0.36100(8) 0.25616(4) 0.0260 1.0000 Uani .
Al2 Al 0.54892(10) 0.20193(8) 0.23148(4) 0.0277 1.0000 Uani .
C1 C -0.0768(3) 0.3851(2) 0.36376(12) 0.0268 1.0000 Uani .
C2 C -0.1537(3) 0.4072(3) 0.39837(13) 0.0292 1.0000 Uani .
C3 C -0.1354(3) 0.4013(3) 0.45230(13) 0.0282 1.0000 Uani .
C4 C -0.0406(3) 0.3740(3) 0.47470(12) 0.0277 1.0000 Uani .
C5 C 0.0383(3) 0.3560(3) 0.44231(12) 0.0283 1.0000 Uani .
C6 C 0.0219(3) 0.3612(3) 0.38652(12) 0.0269 1.0000 Uani .
C7 C 0.1070(3) 0.3384(3) 0.35577(12) 0.0267 1.0000 Uani .
C8 C 0.1871(3) 0.3103(3) 0.27600(12) 0.0274 1.0000 Uani .
C9 C 0.1661(3) 0.3053(3) 0.21987(12) 0.0272 1.0000 Uani .
C10 C 0.2399(3) 0.2757(3) 0.18703(13) 0.0332 1.0000 Uani .
C11 C 0.3350(3) 0.2521(3) 0.21111(12) 0.0278 1.0000 Uani .
C12 C 0.3562(3) 0.2583(3) 0.26782(12) 0.0273 1.0000 Uani .
C13 C 0.2847(3) 0.2884(3) 0.30008(12) 0.0278 1.0000 Uani .
C14 C 0.0415(3) 0.3343(3) 0.14897(12) 0.0303 1.0000 Uani .
C15 C -0.0612(3) 0.3538(3) 0.12461(13) 0.0310 1.0000 Uani .
C16 C -0.0745(4) 0.3492(3) 0.06793(13) 0.0342 1.0000 Uani .
C17 C -0.1719(4) 0.3634(3) 0.03976(13) 0.0341 1.0000 Uani .
C18 C -0.2599(4) 0.3815(3) 0.06787(13) 0.0348 1.0000 Uani .
C19 C -0.2478(3) 0.3877(3) 0.12324(13) 0.0333 1.0000 Uani .
C20 C -0.1493(3) 0.3732(3) 0.15294(12) 0.0273 1.0000 Uani .
C21 C -0.0325(3) 0.3625(3) 0.53238(13) 0.0295 1.0000 Uani .
C22 C 0.0800(4) 0.3156(3) 0.60071(13) 0.0357 1.0000 Uani .
C23 C 0.1906(4) 0.3626(3) 0.63365(14) 0.0363 1.0000 Uani .
C24 C 0.2110(4) 0.3348(3) 0.68367(15) 0.0432 1.0000 Uani .
C25 C 0.1223(4) 0.2628(3) 0.69982(15) 0.0460 1.0000 Uani .
C26 C 0.0134(4) 0.2166(3) 0.66585(16) 0.0433 1.0000 Uani .
C27 C -0.0081(4) 0.2416(3) 0.61576(14) 0.0358 1.0000 Uani .
C28 C -0.1891(4) 0.3547(3) -0.02014(14) 0.0393 1.0000 Uani .
C29 C -0.0956(4) 0.3226(3) -0.09596(13) 0.0404 1.0000 Uani .
C30 C -0.1813(4) 0.2446(3) -0.12810(15) 0.0468 1.0000 Uani .
C31 C -0.1708(4) 0.2278(4) -0.18230(16) 0.0528 1.0000 Uani .
C32 C -0.0777(4) 0.2888(3) -0.20294(15) 0.0491 1.0000 Uani .
C33 C 0.0060(5) 0.3666(3) -0.17003(15) 0.0501 1.0000 Uani .
C34 C -0.0019(4) 0.3841(3) -0.11552(15) 0.0457 1.0000 Uani .
C35 C -0.1094(5) 0.1418(4) 0.2248(2) 0.0561 1.0000 Uani .
C36 C 0.0743(5) 0.5655(3) 0.30618(16) 0.0474 1.0000 Uani .
C37 C 0.5893(3) 0.1630(3) 0.12398(12) 0.0296 1.0000 Uani .
C38 C 0.6609(3) 0.1328(3) 0.08980(14) 0.0336 1.0000 Uani .
C39 C 0.6333(4) 0.1227(3) 0.03498(14) 0.0354 1.0000 Uani .
C40 C 0.5334(4) 0.1419(3) 0.01103(13) 0.0341 1.0000 Uani .
C41 C 0.4592(4) 0.1694(3) 0.04325(13) 0.0352 1.0000 Uani .
C42 C 0.4851(3) 0.1799(3) 0.10016(13) 0.0310 1.0000 Uani .
C43 C 0.4045(3) 0.2081(3) 0.13075(13) 0.0326 1.0000 Uani .
C44 C 0.4741(3) 0.2202(3) 0.33727(13) 0.0283 1.0000 Uani .
C45 C 0.5736(3) 0.1956(3) 0.36083(12) 0.0282 1.0000 Uani .
C46 C 0.5775(3) 0.1874(3) 0.41615(13) 0.0301 1.0000 Uani .
C47 C 0.6724(3) 0.1672(3) 0.44321(13) 0.0283 1.0000 Uani .
C48 C 0.7644(3) 0.1546(3) 0.41598(13) 0.0304 1.0000 Uani .
C49 C 0.7620(3) 0.1628(3) 0.36212(13) 0.0304 1.0000 Uani .
C50 C 0.6662(3) 0.1827(3) 0.33322(12) 0.0272 1.0000 Uani .
C51 C 0.5127(4) 0.1346(3) -0.04867(14) 0.0363 1.0000 Uani .
C52 C 0.3931(4) 0.1617(3) -0.12199(14) 0.0380 1.0000 Uani .
C53 C 0.2823(4) 0.1037(3) -0.15036(15) 0.0446 1.0000 Uani .
C54 C 0.2550(4) 0.1105(3) -0.20460(16) 0.0477 1.0000 Uani .
C55 C 0.3379(5) 0.1723(3) -0.22906(16) 0.0490 1.0000 Uani .
C56 C 0.4489(5) 0.2300(4) -0.19954(17) 0.0564 1.0000 Uani .
C57 C 0.4773(5) 0.2256(3) -0.14535(16) 0.0502 1.0000 Uani .
C58 C 0.6754(3) 0.1541(3) 0.50096(13) 0.0320 1.0000 Uani .
C59 C 0.5756(4) 0.1624(3) 0.57600(13) 0.0331 1.0000 Uani .
C60 C 0.6627(4) 0.2227(3) 0.61836(14) 0.0375 1.0000 Uani .
C61 C 0.6440(4) 0.2084(4) 0.67049(15) 0.0498 1.0000 Uani .
C62 C 0.5467(5) 0.1375(4) 0.67984(16) 0.0543 1.0000 Uani .
C63 C 0.4608(4) 0.0793(4) 0.63770(18) 0.0518 1.0000 Uani .
C64 C 0.4754(4) 0.0920(3) 0.58489(16) 0.0418 1.0000 Uani .
C65 C 0.6342(5) 0.4186(3) 0.2667(2) 0.0611 1.0000 Uani .
C66 C 0.4623(6) -0.0076(3) 0.1947(2) 0.0687 1.0000 Uani .
C67 C 0.5017(4) 0.3822(3) 0.49025(14) 0.0356 1.0000 Uani .
C68 C 0.3832(4) 0.3080(3) 0.47745(14) 0.0394 1.0000 Uani .
C69 C 0.3426(4) 0.2728(3) 0.52564(14) 0.0372 1.0000 Uani .
C70 C 0.4044(4) 0.3057(3) 0.57709(14) 0.0357 1.0000 Uani .
C71 C 0.5153(4) 0.3797(3) 0.58500(14) 0.0356 1.0000 Uani .
C72 C 0.5647(4) 0.4166(3) 0.54192(15) 0.0372 1.0000 Uani .
C73 C -0.0029(6) 0.1254(5) 0.0066(2) 0.0718 1.0000 Uani .
C74 C 0.1072(6) 0.2068(5) 0.0120(2) 0.0692 1.0000 Uani .
C75 C 0.1348(5) 0.2244(4) -0.0423(2) 0.0699 1.0000 Uani .
C76 C 0.0738(5) 0.1763(4) -0.0910(2) 0.0531 1.0000 Uani .
C77 C -0.0243(6) 0.0986(5) -0.0895(2) 0.0766 1.0000 Uani .
C78 C -0.0679(6) 0.0728(5) -0.0430(2) 0.0736 1.0000 Uani .
N1 N 0.1024(3) 0.3361(2) 0.30399(10) 0.0255 1.0000 Uani .
N2 N 0.0662(3) 0.3309(2) 0.20002(10) 0.0277 1.0000 Uani .
N3 N 0.4166(3) 0.2217(2) 0.18305(10) 0.0288 1.0000 Uani .
N4 N 0.4560(3) 0.2316(2) 0.28713(10) 0.0256 1.0000 Uani .
N5 N 0.5604(4) 0.4288(3) 0.44784(13) 0.0440 1.0000 Uani .
N6 N 0.2257(3) 0.1953(3) 0.52008(14) 0.0449 1.0000 Uani .
N7 N 0.5780(3) 0.4196(3) 0.63930(13) 0.0413 1.0000 Uani .
N8 N -0.0489(6) 0.0955(4) 0.0542(2) 0.0791 1.0000 Uani .
N10 N -0.0898(6) 0.0391(5) -0.1399(2) 0.0995 1.0000 Uani .
O1 O -0.1017(2) 0.38680(18) 0.31174(8) 0.0289 1.0000 Uani .
O2 O -0.1425(2) 0.37689(18) 0.20613(8) 0.0284 1.0000 Uani .
O3 O -0.1055(2) 0.3707(2) 0.56094(9) 0.0344 1.0000 Uani .
O4 O 0.0672(2) 0.3407(2) 0.54933(9) 0.0358 1.0000 Uani .
O5 O -0.2741(3) 0.3620(2) -0.04778(10) 0.0494 1.0000 Uani .
O6 O -0.0946(3) 0.3375(2) -0.03968(9) 0.0466 1.0000 Uani .
O7 O -0.1226(2) 0.22759(18) 0.24926(9) 0.0303 1.0000 Uani .
O8 O 0.0725(2) 0.49133(18) 0.26281(9) 0.0322 1.0000 Uani .
O9 O 0.6228(2) 0.17501(19) 0.17657(9) 0.0323 1.0000 Uani .
O10 O 0.6672(2) 0.19045(18) 0.28153(8) 0.0283 1.0000 Uani .
O11 O 0.5766(3) 0.1122(2) -0.07783(10) 0.0419 1.0000 Uani .
O12 O 0.4146(3) 0.1577(2) -0.06661(9) 0.0422 1.0000 Uani .
O13 O 0.7471(3) 0.1260(2) 0.52494(9) 0.0384 1.0000 Uani .
O14 O 0.5868(2) 0.1767(2) 0.52268(9) 0.0366 1.0000 Uani .
O15 O 0.6416(2) 0.33587(19) 0.23633(9) 0.0321 1.0000 Uani .
O16 O 0.4529(2) 0.07072(19) 0.22877(10) 0.0366 1.0000 Uani .
O17 O 0.6578(3) 0.4938(3) 0.46084(12) 0.0492 1.0000 Uani .
O18 O 0.5087(4) 0.4040(2) 0.40090(11) 0.0647 1.0000 Uani .
O19 O 0.3261(3) 0.2753(2) 0.43081(10) 0.0497 1.0000 Uani .
O20 O 0.1455(3) 0.1891(3) 0.48350(13) 0.0589 1.0000 Uani .
O21 O 0.2137(3) 0.1428(3) 0.55352(14) 0.0607 1.0000 Uani .
O22 O 0.6791(3) 0.4790(2) 0.64596(11) 0.0516 1.0000 Uani .
O23 O 0.5252(3) 0.3921(3) 0.67771(11) 0.0569 1.0000 Uani .
O24 O -0.1463(5) 0.0264(4) 0.0478(2) 0.0960 1.0000 Uani .
O25 O 0.0089(6) 0.1342(4) 0.09709(19) 0.1145 1.0000 Uani .
O26 O 0.1784(4) 0.2619(4) 0.05449(13) 0.0857 1.0000 Uani .
O27 O 0.2701(5) 0.3351(4) -0.0828(2) 0.1112 1.0000 Uani .
O28 O 0.3357(7) 0.3262(5) -0.0014(3) 0.1589 0.5000 Uani .
O29 O 0.2187(7) 0.3919(5) -0.0140(3) 0.0978 0.5000 Uani .
O30 O -0.0424(6) 0.0549(5) -0.1820(2) 0.1347 1.0000 Uani .
O31 O -0.1893(5) -0.0283(5) -0.1393(3) 0.1306 1.0000 Uani .
H21 H -0.2186 0.4245 0.3836 0.0347 1.0000 Uiso R
H31 H -0.1872 0.4164 0.4740 0.0337 1.0000 Uiso R
H51 H 0.1031 0.3394 0.4570 0.0342 1.0000 Uiso R
H71 H 0.1681 0.3235 0.3750 0.0320 1.0000 Uiso R
H101 H 0.2236 0.2702 0.1494 0.0403 1.0000 Uiso R
H131 H 0.3017 0.2951 0.3379 0.0329 1.0000 Uiso R
H141 H 0.0948 0.3224 0.1263 0.0361 1.0000 Uiso R
H161 H -0.0159 0.3368 0.0497 0.0415 1.0000 Uiso R
H181 H -0.3268 0.3903 0.0488 0.0420 1.0000 Uiso R
H191 H -0.3069 0.4020 0.1416 0.0404 1.0000 Uiso R
H231 H 0.2490 0.4114 0.6225 0.0443 1.0000 Uiso R
H241 H 0.2843 0.3646 0.7061 0.0517 1.0000 Uiso R
H251 H 0.1368 0.2448 0.7334 0.0554 1.0000 Uiso R
H261 H -0.0463 0.1674 0.6772 0.0521 1.0000 Uiso R
H271 H -0.0816 0.2092 0.5923 0.0432 1.0000 Uiso R
H301 H -0.2442 0.2037 -0.1138 0.0563 1.0000 Uiso R
H311 H -0.2258 0.1743 -0.2044 0.0641 1.0000 Uiso R
H321 H -0.0726 0.2761 -0.2393 0.0593 1.0000 Uiso R
H331 H 0.0679 0.4080 -0.1841 0.0600 1.0000 Uiso R
H341 H 0.0546 0.4366 -0.0926 0.0547 1.0000 Uiso R
H381 H 0.7279 0.1204 0.1052 0.0409 1.0000 Uiso R
H391 H 0.6821 0.1018 0.0136 0.0429 1.0000 Uiso R
H411 H 0.3914 0.1814 0.0274 0.0430 1.0000 Uiso R
H431 H 0.3387 0.2180 0.1112 0.0386 1.0000 Uiso R
H441 H 0.4184 0.2300 0.3592 0.0340 1.0000 Uiso R
H461 H 0.5179 0.1982 0.4344 0.0360 1.0000 Uiso R
H481 H 0.8289 0.1402 0.4353 0.0368 1.0000 Uiso R
H491 H 0.8245 0.1561 0.3451 0.0366 1.0000 Uiso R
H531 H 0.2276 0.0609 -0.1331 0.0540 1.0000 Uiso R
H541 H 0.1788 0.0722 -0.2239 0.0568 1.0000 Uiso R
H551 H 0.3200 0.1756 -0.2660 0.0590 1.0000 Uiso R
H561 H 0.5040 0.2720 -0.2161 0.0679 1.0000 Uiso R
H571 H 0.5523 0.2657 -0.1250 0.0608 1.0000 Uiso R
H601 H 0.7305 0.2705 0.6118 0.0450 1.0000 Uiso R
H611 H 0.6993 0.2499 0.6998 0.0601 1.0000 Uiso R
H621 H 0.5370 0.1280 0.7150 0.0655 1.0000 Uiso R
H631 H 0.3934 0.0320 0.6444 0.0623 1.0000 Uiso R
H641 H 0.4178 0.0540 0.5561 0.0500 1.0000 Uiso R
H701 H 0.3741 0.2780 0.6063 0.0425 1.0000 Uiso R
H721 H 0.6379 0.4640 0.5479 0.0447 1.0000 Uiso R
H761 H 0.0968 0.1948 -0.1221 0.0638 1.0000 Uiso R
H781 H -0.1434 0.0193 -0.0461 0.0880 1.0000 Uiso R
N90 N 0.2212(6) 0.3174(5) -0.0441(2) 0.0982 0.5000 Uani .
N9 N 0.2388(6) 0.3000(5) -0.0415(2) 0.0982 0.5000 Uani .
H662 H 0.4134 -0.0667 0.2038 0.1063 1.0000 Uiso R
H353 H -0.0713 0.1498 0.1922 0.0865 1.0000 Uiso R
H361 H 0.1011 0.5508 0.3408 0.0737 1.0000 Uiso R
H652 H 0.7111 0.4686 0.2719 0.0946 1.0000 Uiso R
H362 H -0.0078 0.5669 0.3053 0.0736 1.0000 Uiso R
H363 H 0.1288 0.6268 0.3007 0.0736 1.0000 Uiso R
H352 H -0.1870 0.0896 0.2154 0.0868 1.0000 Uiso R
H651 H 0.6118 0.4033 0.3009 0.0945 1.0000 Uiso R
H653 H 0.5733 0.4369 0.2466 0.0948 1.0000 Uiso R
H661 H 0.4341 -0.0064 0.1576 0.1066 1.0000 Uiso R
H351 H -0.0570 0.1203 0.2503 0.0870 1.0000 Uiso R
H663 H 0.5445 -0.0053 0.1982 0.1064 1.0000 Uiso R

loop_
_atom_site_aniso_label
_atom_site_aniso_U_11
_atom_site_aniso_U_22
_atom_site_aniso_U_33
_atom_site_aniso_U_23
_atom_site_aniso_U_13
_atom_site_aniso_U_12
Al1 0.0231(5) 0.0403(6) 0.0135(4) 0.0006(4) 0.0027(3) 0.0106(4)
Al2 0.0243(5) 0.0414(6) 0.0151(4) -0.0017(4) 0.0026(4) 0.0104(5)
C1 0.0321(19) 0.0302(18) 0.0147(14) -0.0033(12) 0.0026(12) 0.0086(15)
C2 0.030(2) 0.039(2) 0.0212(16) 0.0029(14) 0.0030(13) 0.0165(16)
C3 0.031(2) 0.0352(19) 0.0187(15) 0.0001(13) 0.0109(13) 0.0102(15)
C4 0.0248(18) 0.038(2) 0.0165(15) 0.0015(13) 0.0036(12) 0.0070(15)
C5 0.0258(18) 0.042(2) 0.0165(15) 0.0012(13) 0.0049(12) 0.0113(16)
C6 0.0289(19) 0.037(2) 0.0132(14) 0.0012(12) 0.0021(12) 0.0101(15)
C7 0.0276(19) 0.0371(19) 0.0146(14) 0.0005(12) 0.0027(12) 0.0116(15)
C8 0.0279(19) 0.036(2) 0.0157(14) 0.0000(13) 0.0045(12) 0.0083(15)
C9 0.0177(17) 0.044(2) 0.0185(15) 0.0026(13) 0.0011(12) 0.0107(15)
C10 0.030(2) 0.058(3) 0.0131(14) 0.0013(14) 0.0044(13) 0.0176(18)
C11 0.0218(18) 0.043(2) 0.0178(15) 0.0007(13) 0.0034(12) 0.0110(15)
C12 0.0232(18) 0.040(2) 0.0176(15) 0.0005(13) 0.0002(12) 0.0122(15)
C13 0.0215(18) 0.046(2) 0.0148(14) 0.0020(13) 0.0015(12) 0.0123(15)
C14 0.033(2) 0.046(2) 0.0130(14) -0.0007(13) 0.0033(13) 0.0174(17)
C15 0.032(2) 0.043(2) 0.0177(15) 0.0021(14) 0.0008(13) 0.0146(17)
C16 0.037(2) 0.050(2) 0.0154(15) 0.0028(14) 0.0045(13) 0.0154(18)
C17 0.034(2) 0.049(2) 0.0166(15) 0.0028(14) 0.0031(13) 0.0119(18)
C18 0.030(2) 0.054(2) 0.0194(16) 0.0056(15) -0.0017(13) 0.0148(18)
C19 0.031(2) 0.049(2) 0.0194(16) 0.0039(14) 0.0024(13) 0.0152(17)
C20 0.0307(19) 0.0346(19) 0.0145(14) 0.0028(12) 0.0020(12) 0.0090(15)
C21 0.033(2) 0.036(2) 0.0173(15) 0.0013(13) 0.0051(13) 0.0099(16)
C22 0.047(2) 0.051(2) 0.0153(15) 0.0017(14) 0.0047(14) 0.0262(19)
C23 0.036(2) 0.046(2) 0.0282(18) 0.0027(15) 0.0080(15) 0.0162(18)
C24 0.043(2) 0.059(3) 0.0297(19) -0.0009(17) -0.0036(16) 0.026(2)
C25 0.061(3) 0.062(3) 0.0243(18) 0.0148(18) 0.0101(18) 0.031(2)
C26 0.054(3) 0.046(2) 0.034(2) 0.0066(17) 0.0099(18) 0.023(2)
C27 0.039(2) 0.045(2) 0.0245(17) 0.0038(15) 0.0052(15) 0.0157(18)
C28 0.042(2) 0.052(3) 0.0194(17) 0.0006(15) 0.0023(15) 0.0124(19)
C29 0.043(2) 0.061(3) 0.0155(16) 0.0039(16) 0.0020(14) 0.017(2)
C30 0.048(3) 0.060(3) 0.0246(18) 0.0060(17) 0.0068(16) 0.007(2)
C31 0.055(3) 0.065(3) 0.0234(19) -0.0031(18) 0.0032(17) 0.003(2)
C32 0.054(3) 0.067(3) 0.0196(17) 0.0008(18) 0.0104(17) 0.013(2)
C33 0.063(3) 0.058(3) 0.0261(19) 0.0123(18) 0.0172(19) 0.011(2)
C34 0.051(3) 0.054(3) 0.0253(19) -0.0011(17) 0.0023(17) 0.012(2)
C35 0.051(3) 0.052(3) 0.063(3) -0.003(2) 0.019(2) 0.016(2)
C36 0.059(3) 0.042(2) 0.033(2) -0.0030(17) 0.0023(18) 0.012(2)
C37 0.029(2) 0.039(2) 0.0154(14) -0.0028(13) 0.0032(12) 0.0081(16)
C38 0.028(2) 0.049(2) 0.0242(17) -0.0004(15) 0.0046(14) 0.0158(17)
C39 0.035(2) 0.045(2) 0.0232(17) -0.0040(15) 0.0094(14) 0.0117(18)
C40 0.033(2) 0.048(2) 0.0179(16) -0.0006(14) 0.0058(13) 0.0115(17)
C41 0.032(2) 0.050(2) 0.0180(16) -0.0029(14) -0.0006(13) 0.0100(18)
C42 0.029(2) 0.045(2) 0.0167(15) -0.0026(14) 0.0013(13) 0.0135(17)
C43 0.0273(19) 0.053(2) 0.0174(15) 0.0021(14) 0.0013(13) 0.0147(17)
C44 0.0303(19) 0.036(2) 0.0177(15) 0.0005(13) 0.0030(13) 0.0113(15)
C45 0.0266(19) 0.039(2) 0.0166(15) 0.0001(13) 0.0014(12) 0.0103(15)
C46 0.035(2) 0.036(2) 0.0168(15) -0.0010(13) 0.0047(13) 0.0110(16)
C47 0.0308(19) 0.0339(19) 0.0181(15) 0.0022(13) -0.0002(13) 0.0103(15)
C48 0.029(2) 0.036(2) 0.0231(16) 0.0033(13) -0.0007(13) 0.0090(16)
C49 0.032(2) 0.037(2) 0.0220(16) 0.0018(13) 0.0048(13) 0.0110(16)
C50 0.0264(19) 0.0333(19) 0.0175(15) 0.0002(13) 0.0014(12) 0.0063(15)
C51 0.040(2) 0.043(2) 0.0207(16) -0.0023(14) 0.0049(15) 0.0102(18)
C52 0.041(2) 0.053(2) 0.0194(16) -0.0019(15) 0.0035(15) 0.0181(19)
C53 0.045(3) 0.056(3) 0.0282(19) 0.0041(17) -0.0006(16) 0.014(2)
C54 0.045(3) 0.059(3) 0.031(2) -0.0013(18) -0.0084(17) 0.016(2)
C55 0.060(3) 0.060(3) 0.0262(19) 0.0061(18) 0.0003(18) 0.022(2)
C56 0.071(3) 0.056(3) 0.031(2) 0.0079(19) 0.007(2) 0.006(2)
C57 0.053(3) 0.055(3) 0.029(2) -0.0026(18) 0.0006(18) 0.005(2)
C58 0.035(2) 0.038(2) 0.0197(16) 0.0023(14) 0.0013(14) 0.0096(17)
C59 0.040(2) 0.041(2) 0.0199(16) 0.0033(14) 0.0045(14) 0.0168(18)
C60 0.037(2) 0.048(2) 0.0241(17) 0.0032(15) 0.0073(15) 0.0091(18)
C61 0.044(3) 0.070(3) 0.0213(18) 0.0045(18) 0.0018(16) 0.003(2)
C62 0.061(3) 0.068(3) 0.026(2) 0.0158(19) 0.0112(19) 0.008(2)
C63 0.048(3) 0.054(3) 0.044(2) 0.015(2) 0.0124(19) 0.001(2)
C64 0.040(2) 0.044(2) 0.0326(19) 0.0007(16) 0.0036(16) 0.0047(19)
C65 0.049(3) 0.042(3) 0.081(3) -0.013(2) 0.028(3) 0.004(2)
C66 0.106(5) 0.035(3) 0.062(3) 0.003(2) 0.049(3) 0.011(3)
C67 0.044(2) 0.047(2) 0.0266(17) 0.0083(15) 0.0136(15) 0.0264(19)
C68 0.041(2) 0.059(3) 0.0259(18) -0.0013(16) 0.0032(15) 0.030(2)
C69 0.035(2) 0.050(2) 0.0276(18) 0.0013(16) 0.0022(15) 0.0190(19)
C70 0.040(2) 0.047(2) 0.0243(17) 0.0043(15) 0.0075(15) 0.0212(19)
C71 0.038(2) 0.046(2) 0.0234(17) 0.0014(15) 0.0030(14) 0.0182(18)
C72 0.042(2) 0.044(2) 0.0297(18) 0.0016(16) 0.0085(16) 0.0207(19)
C73 0.077(4) 0.085(4) 0.056(3) 0.007(3) 0.023(3) 0.029(3)
C74 0.082(4) 0.077(4) 0.057(3) 0.008(3) 0.019(3) 0.035(3)
C75 0.063(4) 0.086(4) 0.058(3) 0.028(3) 0.012(3) 0.016(3)
C76 0.052(3) 0.060(3) 0.050(3) 0.011(2) 0.011(2) 0.020(2)
C77 0.075(4) 0.107(5) 0.048(3) -0.006(3) 0.006(3) 0.038(4)
C78 0.074(4) 0.086(4) 0.063(3) 0.003(3) 0.015(3) 0.031(3)
N1 0.0216(15) 0.0359(16) 0.0167(12) 0.0004(11) 0.0006(10) 0.0088(12)
N2 0.0267(16) 0.0427(18) 0.0130(12) 0.0010(11) 0.0028(10) 0.0121(13)
N3 0.0211(15) 0.0462(18) 0.0166(13) -0.0020(11) 0.0005(10) 0.0115(13)
N4 0.0226(15) 0.0381(17) 0.0139(12) -0.0004(11) -0.0004(10) 0.0098(12)
N5 0.060(3) 0.052(2) 0.0323(17) 0.0077(15) 0.0175(16) 0.033(2)
N6 0.041(2) 0.049(2) 0.0407(19) 0.0007(16) 0.0044(15) 0.0128(17)
N7 0.037(2) 0.054(2) 0.0285(16) -0.0001(14) -0.0001(13) 0.0149(18)
N8 0.093(4) 0.082(4) 0.067(3) 0.007(3) 0.035(3) 0.030(3)
N10 0.096(5) 0.125(5) 0.062(3) -0.006(3) 0.021(3) 0.022(4)
O1 0.0292(14) 0.0437(15) 0.0143(10) 0.0022(9) 0.0017(9) 0.0142(11)
O2 0.0251(13) 0.0468(15) 0.0136(10) 0.0028(9) 0.0029(8) 0.0135(11)
O3 0.0383(15) 0.0498(16) 0.0197(11) 0.0050(10) 0.0103(10) 0.0194(13)
O4 0.0353(15) 0.0588(18) 0.0166(11) 0.0055(10) 0.0062(10) 0.0198(13)
O5 0.0475(18) 0.083(2) 0.0186(12) 0.0020(13) -0.0032(11) 0.0278(17)
O6 0.0393(16) 0.087(2) 0.0140(11) 0.0041(12) 0.0042(10) 0.0237(16)
O7 0.0276(13) 0.0387(14) 0.0247(11) 0.0010(10) 0.0049(9) 0.0125(11)
O8 0.0360(15) 0.0377(14) 0.0198(11) -0.0002(10) 0.0006(10) 0.0114(12)
O9 0.0290(14) 0.0501(16) 0.0177(11) -0.0022(10) 0.0008(9) 0.0168(12)
O10 0.0263(13) 0.0431(15) 0.0168(10) 0.0032(9) 0.0048(9) 0.0137(11)
O11 0.0472(17) 0.0571(18) 0.0208(12) -0.0026(11) 0.0102(11) 0.0183(14)
O12 0.0417(17) 0.068(2) 0.0174(12) -0.0002(11) 0.0039(10) 0.0222(15)
O13 0.0436(17) 0.0515(17) 0.0224(12) 0.0058(11) 0.0027(11) 0.0203(14)
O14 0.0374(15) 0.0561(18) 0.0186(11) 0.0044(11) 0.0034(10) 0.0198(13)
O15 0.0306(14) 0.0416(15) 0.0215(11) 0.0007(10) 0.0027(9) 0.0106(11)
O16 0.0334(15) 0.0400(15) 0.0314(13) -0.0050(11) 0.0034(10) 0.0099(12)
O17 0.0401(19) 0.072(2) 0.0462(17) 0.0212(15) 0.0188(13) 0.0258(17)
O18 0.109(3) 0.052(2) 0.0229(14) -0.0010(13) 0.0134(16) 0.016(2)
O19 0.0435(18) 0.081(2) 0.0239(13) -0.0001(13) 0.0004(11) 0.0240(16)
O20 0.0415(19) 0.074(2) 0.0524(19) 0.0025(16) -0.0088(14) 0.0164(17)
O21 0.054(2) 0.063(2) 0.0543(19) 0.0179(17) 0.0035(15) 0.0036(17)
O22 0.0438(19) 0.064(2) 0.0346(15) -0.0023(13) -0.0018(12) 0.0073(16)
O23 0.051(2) 0.084(2) 0.0265(14) 0.0071(14) 0.0050(13) 0.0114(17)
O24 0.088(4) 0.126(4) 0.090(3) 0.038(3) 0.038(3) 0.043(3)
O25 0.162(5) 0.104(4) 0.054(3) -0.015(2) -0.002(3) 0.029(4)
O26 0.102(3) 0.148(4) 0.0326(17) -0.009(2) -0.0038(18) 0.090(3)
O27 0.099(4) 0.132(5) 0.091(4) 0.038(3) 0.020(3) 0.017(3)
O28 0.192(7) 0.123(5) 0.096(4) 0.043(3) -0.086(4) -0.009(4)
O29 0.120(7) 0.070(5) 0.080(4) -0.011(3) -0.014(4) 0.019(4)
O30 0.127(5) 0.183(6) 0.066(3) -0.010(3) 0.035(3) 0.019(4)
O31 0.068(3) 0.138(5) 0.130(5) -0.053(4) 0.012(3) -0.014(3)
N90 0.127(6) 0.098(5) 0.056(3) 0.006(3) 0.029(3) 0.017(4)
N9 0.127(6) 0.098(5) 0.056(3) 0.006(3) 0.029(3) 0.017(4)

loop_
_atom_type_symbol
_atom_type_scat_dispersion_real
_atom_type_scat_dispersion_imag
_atom_type_scat_Cromer_Mann_a1
_atom_type_scat_Cromer_Mann_b1
_atom_type_scat_Cromer_Mann_a2
_atom_type_scat_Cromer_Mann_b2
_atom_type_scat_Cromer_Mann_a3
_atom_type_scat_Cromer_Mann_b3
_atom_type_scat_Cromer_Mann_a4
_atom_type_scat_Cromer_Mann_b4
_atom_type_scat_Cromer_Mann_c
_atom_type_scat_source
C 0.0181 0.0091 2.3100 20.8439 1.0200 10.2075 1.5886 0.5687 0.8650 51.6512 0.2156 'International Tables Vol C 4.2.6.8 and 6.1.1.4'
H 0.0000 0.0000 0.4930 10.5109 0.3229 26.1257 0.1402 3.1424 0.0408 57.7998 0.0030 'International Tables Vol C 4.2.6.8 and 6.1.1.4'
N 0.0311 0.0180 12.2126 0.0057 3.1322 9.8933 2.0125 28.9975 1.1663 0.5826 -11.5290 'International Tables Vol C 4.2.6.8 and 6.1.1.4'
O 0.0492 0.0322 3.0485 13.2771 2.2868 5.7011 1.5463 0.3239 0.8670 32.9089 0.2508 'International Tables Vol C 4.2.6.8 and 6.1.1.4'
Al 0.2130 0.2455 6.4202 3.0387 1.9002 0.7426 1.5936 31.5472 1.9646 85.0886 1.1151 'International Tables Vol C 4.2.6.8 and 6.1.1.4'

loop_
_geom_angle_atom_site_label_1
_geom_angle_atom_site_label_2
_geom_angle_atom_site_label_3
_geom_angle
_geom_angle_publ_flag
N1 Al1 N2 81.39(12) yes
N1 Al1 O1 93.41(11) yes
N2 Al1 O1 174.79(13) yes
N1 Al1 O2 174.08(12) yes
N2 Al1 O2 93.07(11) yes
O1 Al1 O2 92.13(11) yes
N1 Al1 O7 87.97(12) yes
N2 Al1 O7 90.47(12) yes
O1 Al1 O7 89.44(12) yes
O2 Al1 O7 90.01(12) yes
N1 Al1 O8 90.42(12) yes
N2 Al1 O8 87.96(12) yes
O1 Al1 O8 91.99(12) yes
O2 Al1 O8 91.46(12) yes
O7 Al1 O8 177.91(13) yes
N3 Al2 N4 81.60(12) yes
N3 Al2 O9 93.41(12) yes
N4 Al2 O9 174.98(13) yes
N3 Al2 O10 174.44(12) yes
N4 Al2 O10 93.21(11) yes
O9 Al2 O10 91.80(11) yes
N3 Al2 O15 88.32(13) yes
N4 Al2 O15 90.90(12) yes
O9 Al2 O15 89.54(12) yes
O10 Al2 O15 89.80(12) yes
N3 Al2 O16 91.10(13) yes
N4 Al2 O16 86.66(12) yes
O9 Al2 O16 92.87(13) yes
O10 Al2 O16 90.56(12) yes
O15 Al2 O16 177.55(12) yes
C2 C1 C6 118.4(3) yes
C2 C1 O1 118.3(3) yes
C6 C1 O1 123.3(3) yes
C1 C2 C3 120.5(3) yes
C1 C2 H21 118.9 no
C3 C2 H21 120.6 no
C2 C3 C4 121.4(3) yes
C2 C3 H31 118.5 no
C4 C3 H31 120.1 no
C3 C4 C5 119.1(3) yes
C3 C4 C21 118.0(3) yes
C5 C4 C21 122.8(3) yes
C4 C5 C6 120.9(3) yes
C4 C5 H51 120.0 no
C6 C5 H51 119.1 no
C5 C6 C1 119.6(3) yes
C5 C6 C7 116.7(3) yes
C1 C6 C7 123.7(3) yes
C6 C7 N1 124.6(3) yes
C6 C7 H71 116.1 no
N1 C7 H71 119.2 no
C9 C8 C13 119.8(3) yes
C9 C8 N1 115.2(3) yes
C13 C8 N1 124.9(3) yes
C8 C9 C10 120.9(3) yes
C8 C9 N2 115.0(3) yes
C10 C9 N2 124.1(3) yes
C9 C10 C11 118.9(3) yes
C9 C10 H101 120.5 no
C11 C10 H101 120.6 no
C10 C11 C12 119.8(3) yes
C10 C11 N3 124.9(3) yes
C12 C11 N3 115.3(3) yes
C11 C12 C13 121.3(3) yes
C11 C12 N4 114.0(3) yes
C13 C12 N4 124.7(3) yes
C8 C13 C12 119.2(3) yes
C8 C13 H131 120.0 no
C12 C13 H131 120.8 no
C15 C14 N2 124.9(3) yes
C15 C14 H141 117.6 no
N2 C14 H141 117.5 no
C14 C15 C16 115.8(3) yes
C14 C15 C20 124.5(3) yes
C16 C15 C20 119.6(3) yes
C15 C16 C17 121.1(3) yes
C15 C16 H161 118.9 no
C17 C16 H161 119.9 no
C16 C17 C18 119.2(3) yes
C16 C17 C28 121.4(3) yes
C18 C17 C28 119.4(3) yes
C17 C18 C19 120.7(3) yes
C17 C18 H181 119.4 no
C19 C18 H181 119.9 no
C18 C19 C20 121.2(3) yes
C18 C19 H191 119.4 no
C20 C19 H191 119.4 no
C15 C20 C19 118.2(3) yes
C15 C20 O2 122.3(3) yes
C19 C20 O2 119.6(3) yes
C4 C21 O3 124.6(3) yes
C4 C21 O4 111.5(3) yes
O3 C21 O4 123.9(3) yes
C23 C22 C27 121.7(3) yes
C23 C22 O4 116.3(4) yes
C27 C22 O4 121.7(3) yes
C22 C23 C24 118.3(4) yes
C22 C23 H231 120.4 no
C24 C23 H231 121.3 no
C23 C24 C25 120.5(4) yes
C23 C24 H241 119.9 no
C25 C24 H241 119.6 no
C24 C25 C26 119.9(4) yes
C24 C25 H251 119.8 no
C26 C25 H251 120.3 no
C25 C26 C27 120.8(4) yes
C25 C26 H261 119.1 no
C27 C26 H261 120.1 no
C22 C27 C26 118.8(4) yes
C22 C27 H271 120.4 no
C26 C27 H271 120.8 no
C17 C28 O5 125.4(4) yes
C17 C28 O6 110.5(3) yes
O5 C28 O6 124.2(3) yes
C30 C29 C34 122.8(3) yes
C30 C29 O6 120.1(4) yes
C34 C29 O6 116.9(3) yes
C29 C30 C31 117.8(4) yes
C29 C30 H301 121.1 no
C31 C30 H301 121.1 no
C30 C31 C32 120.5(4) yes
C30 C31 H311 119.2 no
C32 C31 H311 120.2 no
C31 C32 C33 120.4(4) yes
C31 C32 H321 118.9 no
C33 C32 H321 120.7 no
C32 C33 C34 120.0(4) yes
C32 C33 H331 120.3 no
C34 C33 H331 119.7 no
C33 C34 C29 118.4(4) yes
C33 C34 H341 121.0 no
C29 C34 H341 120.6 no
O7 C35 H353 112.3 no
O7 C35 H352 112.1 no
H353 C35 H352 108.6 no
O7 C35 H351 110.6 no
H353 C35 H351 106.8 no
H352 C35 H351 106.1 no
O8 C36 H361 109.5 no
O8 C36 H362 108.2 no
H361 C36 H362 109.3 no
O8 C36 H363 109.7 no
H361 C36 H363 110.1 no
H362 C36 H363 110.0 no
C38 C37 C42 118.6(3) yes
C38 C37 O9 118.4(3) yes
C42 C37 O9 123.0(3) yes
C37 C38 C39 120.9(4) yes
C37 C38 H381 118.8 no
C39 C38 H381 120.3 no
C38 C39 C40 121.2(3) yes
C38 C39 H391 118.6 no
C40 C39 H391 120.3 no
C39 C40 C41 119.5(3) yes
C39 C40 C51 118.2(3) yes
C41 C40 C51 122.2(4) yes
C40 C41 C42 120.6(4) yes
C40 C41 H411 119.9 no
C42 C41 H411 119.5 no
C37 C42 C41 119.1(3) yes
C37 C42 C43 123.4(3) yes
C41 C42 C43 117.5(3) yes
C42 C43 N3 124.9(3) yes
C42 C43 H431 116.8 no
N3 C43 H431 118.3 no
C45 C44 N4 124.2(3) yes
C45 C44 H441 118.8 no
N4 C44 H441 117.0 no
C44 C45 C46 115.4(3) yes
C44 C45 C50 124.7(3) yes
C46 C45 C50 119.9(3) yes
C45 C46 C47 119.9(3) yes
C45 C46 H461 119.4 no
C47 C46 H461 120.6 no
C46 C47 C48 120.3(3) yes
C46 C47 C58 120.8(3) yes
C48 C47 C58 118.9(3) yes
C47 C48 C49 120.4(3) yes
C47 C48 H481 119.0 no
C49 C48 H481 120.5 no
C48 C49 C50 120.7(3) yes
C48 C49 H491 119.3 no
C50 C49 H491 120.0 no
C49 C50 C45 118.7(3) yes
C49 C50 O10 119.1(3) yes
C45 C50 O10 122.2(3) yes
C40 C51 O11 123.9(4) yes
C40 C51 O12 112.2(3) yes
O11 C51 O12 123.9(3) yes
C53 C52 C57 122.5(4) yes
C53 C52 O12 116.8(4) yes
C57 C52 O12 120.6(4) yes
C52 C53 C54 118.3(4) yes
C52 C53 H531 120.0 no
C54 C53 H531 121.8 no
C53 C54 C55 120.5(4) yes
C53 C54 H541 118.6 no
C55 C54 H541 120.9 no
C54 C55 C56 120.1(4) yes
C54 C55 H551 120.4 no
C56 C55 H551 119.5 no
C55 C56 C57 120.4(4) yes
C55 C56 H561 119.8 no
C57 C56 H561 119.8 no
C56 C57 C52 118.3(4) yes
C56 C57 H571 120.6 no
C52 C57 H571 121.2 no
C47 C58 O13 124.1(3) yes
C47 C58 O14 111.6(3) yes
O13 C58 O14 124.3(3) yes
C60 C59 C64 122.2(3) yes
C60 C59 O14 119.4(3) yes
C64 C59 O14 118.3(3) yes
C59 C60 C61 117.0(4) yes
C59 C60 H601 121.3 no
C61 C60 H601 121.6 no
C60 C61 C62 121.4(4) yes
C60 C61 H611 118.7 no
C62 C61 H611 119.8 no
C61 C62 C63 120.8(4) yes
C61 C62 H621 120.1 no
C63 C62 H621 119.1 no
C62 C63 C64 119.5(4) yes
C62 C63 H631 120.5 no
C64 C63 H631 120.0 no
C63 C64 C59 119.0(4) yes
C63 C64 H641 120.6 no
C59 C64 H641 120.4 no
O15 C65 H652 109.6 no
O15 C65 H651 107.9 no
H652 C65 H651 110.7 no
O15 C65 H653 108.0 no
H652 C65 H653 109.8 no
H651 C65 H653 110.8 no
O16 C66 H662 111.0 no
O16 C66 H661 110.1 no
H662 C66 H661 107.7 no
O16 C66 H663 110.2 no
H662 C66 H663 108.8 no
H661 C66 H663 108.9 no
C68 C67 C72 123.9(4) yes
C68 C67 N5 121.0(3) yes
C72 C67 N5 115.0(4) yes
C67 C68 C69 111.4(3) yes
C67 C68 O19 124.5(4) yes
C69 C68 O19 124.0(4) yes
C68 C69 C70 125.3(4) yes
C68 C69 N6 118.8(3) yes
C70 C69 N6 115.9(4) yes
C69 C70 C71 118.5(4) yes
C69 C70 H701 120.8 no
C71 C70 H701 120.7 no
C70 C71 C72 121.2(3) yes
C70 C71 N7 119.3(3) yes
C72 C71 N7 119.5(4) yes
C71 C72 C67 119.6(4) yes
C71 C72 H721 119.7 no
C67 C72 H721 120.6 no
C74 C73 C78 123.6(5) yes
C74 C73 N8 119.4(5) yes
C78 C73 N8 117.0(6) yes
C73 C74 C75 109.3(5) yes
C73 C74 O26 131.2(5) yes
C75 C74 O26 119.5(6) yes
C74 C75 C76 128.9(6) yes
C74 C75 N90 115.3(5) yes
C76 C75 N90 114.1(5) yes
C74 C75 N9 113.8(5) yes
C76 C75 N9 117.3(5) yes
C75 C76 C77 115.1(5) yes
C75 C76 H761 121.9 no
C77 C76 H761 123.1 no
C76 C77 C78 124.6(6) yes
C76 C77 N10 118.7(6) yes
C78 C77 N10 116.7(7) yes
C73 C78 C77 118.3(6) yes
C73 C78 H781 122.7 no
C77 C78 H781 119.0 no
C8 N1 Al1 113.9(2) yes
C8 N1 C7 121.7(3) yes
Al1 N1 C7 124.3(2) yes
C9 N2 Al1 114.4(2) yes
C9 N2 C14 120.8(3) yes
Al1 N2 C14 124.7(3) yes
C11 N3 Al2 113.7(2) yes
C11 N3 C43 122.1(3) yes
Al2 N3 C43 124.1(3) yes
C12 N4 Al2 115.1(2) yes
C12 N4 C44 120.1(3) yes
Al2 N4 C44 124.6(3) yes
C67 N5 O17 118.7(3) yes
C67 N5 O18 119.1(4) yes
O17 N5 O18 122.2(4) yes
C69 N6 O20 118.8(4) yes
C69 N6 O21 117.6(4) yes
O20 N6 O21 123.6(4) yes
C71 N7 O22 119.1(3) yes
C71 N7 O23 118.1(4) yes
O22 N7 O23 122.7(3) yes
C73 N8 O24 117.5(6) yes
C73 N8 O25 118.7(6) yes
O24 N8 O25 123.8(6) yes
C77 N10 O30 117.2(7) yes
C77 N10 O31 118.9(6) yes
O30 N10 O31 123.8(6) yes
C1 O1 Al1 130.7(2) yes
C20 O2 Al1 130.2(2) yes
C22 O4 C21 118.6(3) yes
C29 O6 C28 119.6(3) yes
C35 O7 Al1 133.8(3) yes
C36 O8 Al1 123.7(2) yes
C37 O9 Al2 130.8(2) yes
C50 O10 Al2 129.3(2) yes
C52 O12 C51 117.0(3) yes
C59 O14 C58 117.3(3) yes
C65 O15 Al2 132.0(3) yes
C66 O16 Al2 125.7(3) yes
C75 N90 O29 120.4(6) yes
C75 N90 O27 122.4(5) yes
O29 N90 O27 113.2(7) yes
C75 N9 O28 123.1(6) yes
C75 N9 O27 124.0(5) yes
O28 N9 O27 110.1(7) yes

loop_
_geom_bond_atom_site_label_1
_geom_bond_atom_site_label_2
_geom_bond_distance
_geom_bond_publ_flag
Al1 N1 2.001(3) yes
Al1 N2 1.985(3) yes
Al1 O1 1.807(2) yes
Al1 O2 1.849(3) yes
Al1 O7 1.941(3) yes
Al1 O8 1.915(3) yes
Al2 N3 1.998(3) yes
Al2 N4 1.972(3) yes
Al2 O9 1.792(2) yes
Al2 O10 1.843(3) yes
Al2 O15 1.945(3) yes
Al2 O16 1.927(3) yes
C1 C2 1.415(5) yes
C1 C6 1.411(5) yes
C1 O1 1.319(4) yes
C2 C3 1.372(5) yes
C2 H21 0.940 no
C3 C4 1.400(5) yes
C3 H31 0.928 no
C4 C5 1.374(5) yes
C4 C21 1.482(4) yes
C5 C6 1.415(4) yes
C5 H51 0.933 no
C6 C7 1.437(5) yes
C7 N1 1.298(4) yes
C7 H71 0.927 no
C8 C9 1.400(4) yes
C8 C13 1.396(5) yes
C8 N1 1.412(4) yes
C9 C10 1.404(5) yes
C9 N2 1.415(5) yes
C10 C11 1.384(5) yes
C10 H101 0.937 no
C11 C12 1.412(4) yes
C11 N3 1.415(4) yes
C12 C13 1.376(5) yes
C12 N4 1.421(4) yes
C13 H131 0.939 no
C14 C15 1.430(5) yes
C14 N2 1.300(4) yes
C14 H141 0.940 no
C15 C16 1.413(4) yes
C15 C20 1.411(5) yes
C16 C17 1.375(5) yes
C16 H161 0.927 no
C17 C18 1.399(5) yes
C17 C28 1.487(5) yes
C18 C19 1.378(5) yes
C18 H181 0.934 no
C19 C20 1.406(5) yes
C19 H191 0.945 no
C20 O2 1.329(4) yes
C21 O3 1.210(4) yes
C21 O4 1.361(5) yes
C22 C23 1.387(6) yes
C22 C27 1.382(6) yes
C22 O4 1.399(4) yes
C23 C24 1.397(6) yes
C23 H231 0.928 no
C24 C25 1.381(7) yes
C24 H241 0.925 no
C25 C26 1.383(6) yes
C25 H251 0.935 no
C26 C27 1.381(5) yes
C26 H261 0.943 no
C27 H271 0.942 no
C28 O5 1.201(5) yes
C28 O6 1.355(5) yes
C29 C30 1.376(6) yes
C29 C34 1.377(6) yes
C29 O6 1.410(4) yes
C30 C31 1.388(5) yes
C30 H301 0.937 no
C31 C32 1.383(6) yes
C31 H311 0.928 no
C32 C33 1.373(6) yes
C32 H321 0.926 no
C33 C34 1.389(5) yes
C33 H331 0.931 no
C34 H341 0.934 no
C35 O7 1.431(5) yes
C35 H353 0.981 no
C35 H352 0.979 no
C35 H351 0.997 no
C36 O8 1.464(5) yes
C36 H361 0.972 no
C36 H362 0.974 no
C36 H363 0.978 no
C37 C38 1.409(5) yes
C37 C42 1.420(5) yes
C37 O9 1.316(4) yes
C38 C39 1.365(5) yes
C38 H381 0.926 no
C39 C40 1.395(6) yes
C39 H391 0.933 no
C40 C41 1.384(5) yes
C40 C51 1.484(5) yes
C41 C42 1.414(5) yes
C41 H411 0.937 no
C42 C43 1.425(5) yes
C43 N3 1.296(4) yes
C43 H431 0.937 no
C44 C45 1.433(5) yes
C44 N4 1.301(4) yes
C44 H441 0.941 no
C45 C46 1.413(5) yes
C45 C50 1.411(5) yes
C46 C47 1.384(5) yes
C46 H461 0.929 no
C47 C48 1.399(5) yes
C47 C58 1.492(5) yes
C48 C49 1.377(5) yes
C48 H481 0.958 no
C49 C50 1.412(5) yes
C49 H491 0.920 no
C50 O10 1.324(4) yes
C51 O11 1.205(5) yes
C51 O12 1.362(5) yes
C52 C53 1.377(6) yes
C52 C57 1.382(6) yes
C52 O12 1.405(4) yes
C53 C54 1.395(6) yes
C53 H531 0.940 no
C54 C55 1.375(7) yes
C54 H541 0.940 no
C55 C56 1.388(7) yes
C55 H551 0.943 no
C56 C57 1.386(6) yes
C56 H561 0.925 no
C57 H571 0.946 no
C58 O13 1.202(5) yes
C58 O14 1.351(5) yes
C59 C60 1.398(5) yes
C59 C64 1.372(6) yes
C59 O14 1.401(4) yes
C60 C61 1.388(5) yes
C60 H601 0.934 no
C61 C62 1.359(6) yes
C61 H611 0.942 no
C62 C63 1.377(7) yes
C62 H621 0.929 no
C63 C64 1.390(6) yes
C63 H631 0.930 no
C64 H641 0.928 no
C65 O15 1.420(5) yes
C65 H652 0.959 no
C65 H651 0.964 no
C65 H653 0.966 no
C66 O16 1.419(5) yes
C66 H662 0.963 no
C66 H661 0.963 no
C66 H663 0.955 no
C67 C68 1.457(6) yes
C67 C72 1.378(5) yes
C67 N5 1.465(5) yes
C68 C69 1.452(6) yes
C68 O19 1.248(5) yes
C69 C70 1.368(5) yes
C69 N6 1.472(6) yes
C70 C71 1.396(6) yes
C70 H701 0.939 no
C71 C72 1.380(5) yes
C71 N7 1.443(5) yes
C72 H721 0.911 no
C73 C74 1.452(9) yes
C73 C78 1.396(8) yes
C73 N8 1.434(7) yes
C74 C75 1.477(8) yes
C74 O26 1.299(7) yes
C75 C76 1.347(7) yes
C75 N90 1.454(8) yes
C75 N9 1.377(8) yes
C76 C77 1.364(8) yes
C76 H761 0.906 no
C77 C78 1.380(9) yes
C77 N10 1.443(8) yes
C78 H781 0.979 no
N5 O17 1.227(5) yes
N5 O18 1.226(5) yes
N6 O20 1.220(5) yes
N6 O21 1.213(5) yes
N7 O22 1.220(5) yes
N7 O23 1.250(5) yes
N8 O24 1.258(7) yes
N8 O25 1.187(7) yes
N10 O30 1.268(7) yes
N10 O31 1.285(8) yes
O27 N90 1.200(7) yes
O27 N9 1.260(7) yes
O28 N9 1.359(8) yes
O29 N90 1.292(8) yes

loop_
_geom_hbond_atom_site_label_D
_geom_hbond_atom_site_label_H
_geom_hbond_atom_site_label_A
_geom_hbond_site_symmetry_A
_geom_hbond_angle_DHA
_geom_hbond_distance_DH
_geom_hbond_distance_HA
_geom_hbond_distance_DA
_geom_hbond_publ_flag
C3 H31 O17 1_455 133.65(10) 0.928 2.484 3.196(6) yes
C7 H71 O19 . 176.31(11) 0.927 2.557 3.483(6) yes
C10 H101 O26 . 177.39(13) 0.937 2.374 3.311(6) yes
C13 H131 O19 . 167.47(12) 0.939 2.397 3.320(6) yes
C14 H141 O26 . 163.89(14) 0.940 2.385 3.298(6) yes
C27 H271 O13 1_455 173.24(11) 0.942 2.378 3.316(6) yes
C30 H301 O11 1_455 172.17(14) 0.937 2.458 3.389(6) yes
C43 H431 O26 . 172.95(15) 0.937 2.552 3.483(6) yes
C44 H441 O19 . 164.77(11) 0.941 2.355 3.273(6) yes
C57 H571 O5 1_655 164.33(12) 0.946 2.578 3.497(6) yes
C66 H661 O11 2_655 129.84(17) 0.963 2.384 3.090(6) yes

loop_
_platon_squeeze_void_nr
_platon_squeeze_void_average_x
_platon_squeeze_void_average_y
_platon_squeeze_void_average_z
_platon_squeeze_void_volume
_platon_squeeze_void_count_electrons
_platon_squeeze_void_content
1 0.000 0.000 0.500 375 104 ' '
2 0.500 0.500 0.000 329 100 ' '
